data_4115520
loop_
_publ_author_name
'K. Travis Holman'
'Stephen M. Martin'
'Daniel P. Parker'
'Michael D. Ward'

_publ_section_title
;
 The Generality of Architectural Isomerism in Designer Inclusion
 Frameworks
;
_journal_name_full 'Journal of the American Chemical Society'
_journal_page_first 4421
_journal_page_last 4431
_journal_paper_doi 10.1021/ja0030257
_journal_volume 123
_journal_year 2001
_chemical_formula_sum 'C15 H32 N6 O8 S2'
_chemical_formula_weight 488.59
_chemical_name_common 'bis(guanidinium) mesitylenedisulfonate, aceteone and methanol clathrate  '
_chemical_name_systematic
; 
 ? 
;
_space_group_IT_number 36
_symmetry_cell_setting orthorhombic
_symmetry_space_group_name_Hall 'C 2c -2'
_symmetry_space_group_name_H-M 'C m c 21'
_atom_sites_solution_hydrogens geom
_atom_sites_solution_primary direct
_atom_sites_solution_secondary difmap
_audit_creation_method SHELXL-97
_cell_angle_alpha 90.00
_cell_angle_beta 90.00
_cell_angle_gamma 90.00
_cell_formula_units_Z 4
_cell_length_a 7.5013(10)
_cell_length_b 20.576(3)
_cell_length_c 15.796(2)
_cell_measurement_reflns_used 3941
_cell_measurement_temperature 173(2)
_cell_measurement_theta_max 54.1
_cell_measurement_theta_min 4.7
_cell_volume 2438.1(6)
_computing_cell_refinement 'SAINT, Bruker'
_computing_data_collection 'SMART, Bruker (or Siemens)'
_computing_data_reduction 'SAINT, Bruker'
_computing_molecular_graphics 'XSEED, L. Barbour (1999); http://www.lbarbour.com/xseed'
_computing_structure_refinement 'SHELXL-97 (Sheldrick, 1997)'
_computing_structure_solution 'SHELXS-97 (Sheldrick, 1990)'
_diffrn_ambient_temperature 173(2)
_diffrn_measured_fraction_theta_full 0.998
_diffrn_measured_fraction_theta_max 0.998
_diffrn_measurement_device_type 'SMART platform CCD, Bruker (or Siemens)'
_diffrn_measurement_method 'omega scans'
_diffrn_radiation_monochromator graphite
_diffrn_radiation_source 'fine-focus sealed tube'
_diffrn_radiation_type MoK\a
_diffrn_radiation_wavelength 0.71073
_diffrn_reflns_av_R_equivalents 0.0486
_diffrn_reflns_av_sigmaI/netI 0.0315
_diffrn_reflns_limit_h_max 8
_diffrn_reflns_limit_h_min -8
_diffrn_reflns_limit_k_max 24
_diffrn_reflns_limit_k_min -24
_diffrn_reflns_limit_l_max 18
_diffrn_reflns_limit_l_min -11
_diffrn_reflns_number 6325
_diffrn_reflns_theta_full 25.00
_diffrn_reflns_theta_max 25.00
_diffrn_reflns_theta_min 1.98
_exptl_absorpt_coefficient_mu 0.268
_exptl_absorpt_correction_T_max 0.9634
_exptl_absorpt_correction_T_min 0.8450
_exptl_absorpt_correction_type 'simulated psi-scans '
_exptl_absorpt_process_details 'SADABS, G. Sheldrick (1999)'
_exptl_crystal_colour colorless
_exptl_crystal_density_diffrn 1.331
_exptl_crystal_description needle
_exptl_crystal_F_000 1040
_exptl_crystal_size_max 0.50
_exptl_crystal_size_mid 0.19
_exptl_crystal_size_min 0.14
_refine_diff_density_max 0.198
_refine_diff_density_min -0.310
_refine_diff_density_rms 0.069
_refine_ls_abs_structure_details 'Flack H D (1983), Acta Cryst. A39, 876-881'
_refine_ls_abs_structure_Flack -0.01(9)
_refine_ls_extinction_method none
_refine_ls_goodness_of_fit_ref 1.098
_refine_ls_hydrogen_treatment mixed
_refine_ls_matrix_type full
_refine_ls_number_parameters 182
_refine_ls_number_reflns 1799
_refine_ls_number_restraints 1
_refine_ls_restrained_S_all 1.098
_refine_ls_R_factor_all 0.0342
_refine_ls_R_factor_gt 0.0317
_refine_ls_shift/su_max 1.209
_refine_ls_shift/su_mean 0.013
_refine_ls_structure_factor_coef Fsqd
_refine_ls_weighting_details 'calc w=1/[\s^2^(Fo^2^)+(0.0530P)^2^+0.2326P] where P=(Fo^2^+2Fc^2^)/3'
_refine_ls_weighting_scheme calc
_refine_ls_wR_factor_gt 0.0823
_refine_ls_wR_factor_ref 0.0833
_reflns_number_gt 1696
_reflns_number_total 1799
_reflns_threshold_expression >2sigma(I)
_cod_data_source_file ja0030257_22.cif
_cod_data_source_block g:\travis\00074\00074
_cod_database_code 4115520

loop_
_symmetry_equiv_pos_as_xyz
'x, y, z'
'-x, -y, z+1/2'
'-x, y, z'
'x, -y, z+1/2'
'x+1/2, y+1/2, z'
'-x+1/2, -y+1/2, z+1/2'
'-x+1/2, y+1/2, z'
'x+1/2, -y+1/2, z+1/2'

loop_
_atom_site_label
_atom_site_type_symbol
_atom_site_fract_x
_atom_site_fract_y
_atom_site_fract_z
_atom_site_U_iso_or_equiv
_atom_site_adp_type
_atom_site_occupancy
_atom_site_symmetry_multiplicity
_atom_site_calc_flag
_atom_site_refinement_flags
S1 S 1.0000 0.96835(4) 0.32364(6) 0.0252(2) Uani 1 2 d S
O1 O 1.0000 1.27082(11) 0.16810(17) 0.0295(6) Uani 1 2 d S
C1 C 1.0000 1.15893(18) 0.2504(2) 0.0257(8) Uani 1 2 d S
S2 S 1.0000 1.20076(4) 0.15074(5) 0.0234(2) Uani 1 2 d S
O2 O 1.1616(2) 1.18112(8) 0.10737(11) 0.0301(4) Uani 1 1 d .
C2 C 1.0000 1.08961(16) 0.2493(2) 0.0227(7) Uani 1 2 d S
O3 O 1.1616(2) 0.94906(8) 0.27856(12) 0.0294(4) Uani 1 1 d .
C3 C 1.0000 1.05575(16) 0.3268(3) 0.0266(7) Uani 1 2 d S
O4 O 1.0000 0.94413(13) 0.41003(18) 0.0340(6) Uani 1 2 d S
C4 C 1.0000 1.0883(2) 0.4041(3) 0.0397(10) Uani 1 2 d S
C5 C 1.0000 1.1557(2) 0.4011(3) 0.0404(10) Uani 1 2 d S
H5 H 1.0000 1.1783 0.4536 0.049 Uiso 1 2 calc SR
C6 C 1.0000 1.19248(16) 0.3284(3) 0.0317(8) Uani 1 2 d S
C7 C 1.0000 1.05338(17) 0.1656(2) 0.0276(8) Uani 1 2 d S
H7A H 1.0617 1.0117 0.1725 0.041 Uiso 0.50 1 calc PR
H7B H 1.0615 1.0795 0.1227 0.041 Uiso 0.50 1 calc PR
H7C H 0.8768 1.0455 0.1476 0.041 Uiso 0.50 1 calc PR
C8 C 1.0000 1.0576(2) 0.4925(3) 0.0693(18) Uani 1 2 d S
H8A H 0.9178 1.0206 0.4934 0.104 Uiso 0.50 1 calc PR
H8B H 0.9617 1.0899 0.5342 0.104 Uiso 0.50 1 calc PR
H8C H 1.1205 1.0426 0.5064 0.104 Uiso 0.50 1 calc PR
N9 N 1.3475(3) 1.33344(10) 0.17103(15) 0.0318(5) Uani 1 1 d .
H9A H 1.3473 1.3718 0.1958 0.038 Uiso 1 1 calc R
H9B H 1.2460 1.3142 0.1586 0.038 Uiso 1 1 calc R
C9 C 1.0000 1.26585(18) 0.3392(3) 0.0541(14) Uani 1 2 d S
H9C H 0.8837 1.2833 0.3225 0.081 Uiso 0.50 1 calc PR
H9D H 1.0932 1.2849 0.3035 0.081 Uiso 0.50 1 calc PR
H9E H 1.0231 1.2767 0.3986 0.081 Uiso 0.50 1 calc PR
N10 N 1.5000 1.24871(15) 0.1112(2) 0.0317(8) Uani 1 2 d S
H10A H 1.6015 1.2307 0.0961 0.038 Uiso 0.50 1 calc PR
H10B H 1.3985 1.2295 0.0988 0.038 Uiso 0.50 1 calc PR
C10 C 1.5000 0.91708(17) 0.4484(2) 0.0280(8) Uani 1 2 d S
N11 N 1.3469(3) 0.90731(11) 0.48768(15) 0.0359(6) Uani 1 1 d .
H11A H 1.3460 0.8941 0.5407 0.043 Uiso 1 1 calc R
H11B H 1.2457 0.9140 0.4609 0.043 Uiso 1 1 calc R
C11 C 1.5000 1.30480(15) 0.1525(3) 0.0265(7) Uani 1 2 d S
N14 N 1.5000 0.93680(16) 0.3682(2) 0.0314(8) Uani 1 2 d S
H14A H 1.6016 0.9433 0.3416 0.038 Uiso 0.50 1 calc PR
H14B H 1.3984 0.9434 0.3417 0.038 Uiso 0.50 1 calc PR
O1S O 0.5000 1.10057(14) 0.1578(2) 0.0461(7) Uani 1 2 d S
H1S H 0.4547 1.1270 0.1922 0.055 Uiso 0.50 1 calc PR
C1S C 0.5000 1.0393(3) 0.1928(5) 0.087(2) Uani 1 2 d S
H1S1 H 0.3992 1.0351 0.2319 0.130 Uiso 0.50 1 calc PR
H1S2 H 0.6117 1.0324 0.2237 0.130 Uiso 0.50 1 calc PR
H1S3 H 0.4892 1.0068 0.1478 0.130 Uiso 0.50 1 calc PR
O2S O 0.5000 1.1890(3) 0.2952(3) 0.1150(19) Uani 1 2 d S
C2S C 0.5000 1.2599(4) 0.4110(5) 0.116(3) Uani 1 2 d S
H2S1 H 0.4791 1.2932 0.3678 0.175 Uiso 0.50 1 calc PR
H2S2 H 0.6156 1.2676 0.4382 0.175 Uiso 0.50 1 calc PR
H2S3 H 0.4053 1.2620 0.4537 0.175 Uiso 0.50 1 calc PR
C3S C 0.5000 1.1943(4) 0.3706(4) 0.0784(19) Uani 1 2 d S
C4S C 0.5000 1.1369(5) 0.4274(7) 0.125(3) Uani 1 2 d S
H4S1 H 0.3773 1.1219 0.4357 0.187 Uiso 0.50 1 calc PR
H4S2 H 0.5517 1.1490 0.4821 0.187 Uiso 0.50 1 calc PR
H4S3 H 0.5710 1.1021 0.4018 0.187 Uiso 0.50 1 calc PR

loop_
_atom_site_aniso_label
_atom_site_aniso_U_11
_atom_site_aniso_U_22
_atom_site_aniso_U_33
_atom_site_aniso_U_23
_atom_site_aniso_U_13
_atom_site_aniso_U_12
S1 0.0247(4) 0.0236(4) 0.0272(5) -0.0011(4) 0.000 0.000
O1 0.0307(12) 0.0246(12) 0.0331(16) -0.0004(12) 0.000 0.000
C1 0.0255(17) 0.0309(18) 0.0208(19) -0.0008(16) 0.000 0.000
S2 0.0230(4) 0.0249(4) 0.0224(5) -0.0016(4) 0.000 0.000
O2 0.0299(10) 0.0315(9) 0.0287(10) -0.0021(8) 0.0060(7) 0.0011(7)
C2 0.0203(15) 0.0278(17) 0.020(2) -0.0058(16) 0.000 0.000
O3 0.0245(9) 0.0298(8) 0.0340(11) -0.0037(8) 0.0000(7) 0.0009(7)
C3 0.0264(17) 0.0264(16) 0.0269(19) 0.0013(19) 0.000 0.000
O4 0.0392(14) 0.0344(14) 0.0283(16) 0.0054(12) 0.000 0.000
C4 0.059(3) 0.035(2) 0.025(2) -0.0020(19) 0.000 0.000
C5 0.069(3) 0.030(2) 0.022(2) -0.0090(18) 0.000 0.000
C6 0.045(2) 0.0242(18) 0.026(2) -0.0085(18) 0.000 0.000
C7 0.0354(19) 0.0271(18) 0.020(2) -0.0036(16) 0.000 0.000
C8 0.147(6) 0.037(3) 0.024(3) -0.004(2) 0.000 0.000
N9 0.0283(11) 0.0246(10) 0.0424(14) -0.0094(10) 0.0001(10) -0.0018(8)
C9 0.105(4) 0.024(2) 0.033(3) -0.0085(19) 0.000 0.000
N10 0.0270(16) 0.0277(16) 0.040(2) -0.0061(15) 0.000 0.000
C10 0.0298(19) 0.0245(17) 0.030(2) 0.0038(16) 0.000 0.000
N11 0.0308(12) 0.0451(13) 0.0318(14) 0.0107(11) 0.0024(9) -0.0039(10)
C11 0.0300(17) 0.0246(17) 0.0250(18) 0.0062(16) 0.000 0.000
N14 0.0234(15) 0.043(2) 0.0283(19) 0.0116(15) 0.000 0.000
O1S 0.0642(19) 0.0430(15) 0.0311(17) 0.0078(14) 0.000 0.000
C1S 0.078(4) 0.072(4) 0.110(6) 0.050(4) 0.000 0.000
O2S 0.189(6) 0.114(4) 0.042(3) -0.020(3) 0.000 0.000
C2S 0.139(7) 0.140(8) 0.070(5) -0.044(5) 0.000 0.000
C3S 0.082(4) 0.112(6) 0.041(3) -0.009(3) 0.000 0.000
C4S 0.095(6) 0.135(8) 0.144(9) 0.030(7) 0.000 0.000

loop_
_atom_type_symbol
_atom_type_description
_atom_type_scat_dispersion_real
_atom_type_scat_dispersion_imag
_atom_type_scat_source
C C 0.0033 0.0016 'International Tables Vol C Tables 4.2.6.8 and 6.1.1.4'
H H 0.0000 0.0000 'International Tables Vol C Tables 4.2.6.8 and 6.1.1.4'
N N 0.0061 0.0033 'International Tables Vol C Tables 4.2.6.8 and 6.1.1.4'
O O 0.0106 0.0060 'International Tables Vol C Tables 4.2.6.8 and 6.1.1.4'
S S 0.1246 0.1234 'International Tables Vol C Tables 4.2.6.8 and 6.1.1.4'

loop_
_geom_angle_atom_site_label_1
_geom_angle_atom_site_label_2
_geom_angle_atom_site_label_3
_geom_angle
_geom_angle_site_symmetry_1
_geom_angle_site_symmetry_3
O4 S1 O3 111.38(10) . .
O4 S1 O3 111.38(10) . 3_755
O3 S1 O3 112.16(15) . 3_755
O4 S1 C3 108.46(18) . .
O3 S1 C3 106.57(10) . .
O3 S1 C3 106.57(10) 3_755 .
C6 C1 C2 120.0(3) . .
C6 C1 S2 122.1(3) . .
C2 C1 S2 117.9(3) . .
O2 S2 O2 113.47(15) 3_755 .
O2 S2 O1 111.23(9) 3_755 .
O2 S2 O1 111.23(9) . .
O2 S2 C1 106.31(10) 3_755 .
O2 S2 C1 106.31(10) . .
O1 S2 C1 107.89(17) . .
C3 C2 C1 118.9(3) . .
C3 C2 C7 120.9(3) . .
C1 C2 C7 120.2(3) . .
C4 C3 C2 121.6(3) . .
C4 C3 S1 120.4(3) . .
C2 C3 S1 118.0(3) . .
C5 C4 C3 116.8(4) . .
C5 C4 C8 116.3(4) . .
C3 C4 C8 126.9(4) . .
C6 C5 C4 125.3(4) . .
C5 C6 C1 117.4(3) . .
C5 C6 C9 116.9(4) . .
C1 C6 C9 125.7(4) . .
N11 C10 N11 120.8(3) 3_855 .
N11 C10 N14 119.60(17) 3_855 .
N11 C10 N14 119.60(17) . .
N9 C11 N9 120.2(3) 3_855 .
N9 C11 N10 119.84(17) 3_855 .
N9 C11 N10 119.84(17) . .
O2S C3S C4S 122.1(8) . .
O2S C3S C2S 120.5(8) . .
C4S C3S C2S 117.4(7) . .

loop_
_geom_bond_atom_site_label_1
_geom_bond_atom_site_label_2
_geom_bond_distance
_geom_bond_site_symmetry_2
S1 O4 1.453(3) .
S1 O3 1.4610(17) .
S1 O3 1.4610(17) 3_755
S1 C3 1.799(3) .
O1 S2 1.468(2) .
C1 C6 1.413(5) .
C1 C2 1.427(5) .
C1 S2 1.794(4) .
S2 O2 1.4501(18) 3_755
S2 O2 1.4501(18) .
C2 C3 1.409(5) .
C2 C7 1.517(5) .
C3 C4 1.393(6) .
C4 C5 1.388(6) .
C4 C8 1.533(6) .
C5 C6 1.375(6) .
C6 C9 1.519(5) .
N9 C11 1.320(3) .
N10 C11 1.326(5) .
C10 N11 1.321(3) 3_855
C10 N11 1.321(3) .
C10 N14 1.330(5) .
C11 N9 1.320(3) 3_855
O1S C1S 1.376(6) .
O2S C3S 1.196(7) .
C2S C3S 1.494(10) .
C3S C4S 1.482(11) .
